data_4305971
loop_
_publ_author_name
'Jonathan P. Hill'
'Humberto Palza'
'Sher Alam'
'Katsuhiko Ariga'
'Amy Lea Schumacher'
'Francis D'Souza'
'Christopher E. Anson'
'Annie K. Powell'

_publ_contact_author
; 
'Jonathan P. Hill'
;
_publ_contact_author_email jonathan.hill@nims.go.jp
_publ_contact_author_phone '+81 29 860 4832'
_publ_section_title
;
Decomposition of Dinuclear Manganese Complexes for the Preparation of
Nanostructured Oxide Materials
;
_journal_name_full 'Inorganic Chemistry'
_journal_page_first 8306
_journal_page_last 8314
_journal_paper_doi 10.1021/ic8008915
_journal_volume 47
_journal_year 2008
_chemical_formula_sum 'C21 H40 Mn3 N13 O2 S5'
_chemical_formula_weight 831.78
_chemical_name_systematic
; 
 ? 
;
_space_group_IT_number 15
_symmetry_cell_setting monoclinic
_symmetry_space_group_name_Hall '-I 2ya'
_symmetry_space_group_name_H-M 'I 1 2/a 1'
_atom_sites_solution_hydrogens geom
_atom_sites_solution_primary direct
_atom_sites_solution_secondary difmap
_audit_creation_method SHELXL-97
_cell_angle_alpha 90.00
_cell_angle_beta 114.510(6)
_cell_angle_gamma 90.00
_cell_formula_units_Z 4
_cell_length_a 18.2699(10)
_cell_length_b 11.2384(6)
_cell_length_c 18.6432(9)
_cell_measurement_reflns_used 8000
_cell_measurement_temperature 200(2)
_cell_measurement_theta_max 25.94
_cell_measurement_theta_min 2.32
_cell_volume 3483.0(4)
_computing_cell_refinement 'IPDS 2.92 (Stoe & Cie GmbH, 1999)'
_computing_data_collection 'IPDS 2.92 (Stoe & Cie GmbH, 1999)'
_computing_data_reduction 'IPDS 2.92 (Stoe & Cie GmbH, 1999)'
_computing_molecular_graphics 'SHELXTL 5.1 (Bruker AXS Inc., 1997)'
_computing_publication_material 'SHELXTL 5.1 (Bruker AXS Inc., 1997)'
_computing_structure_refinement 'SHELXTL 5.1 (Bruker AXS Inc., 1997)'
_computing_structure_solution 'SHELXTL 5.1 (Bruker AXS Inc., 1997)'
_diffrn_ambient_temperature 200(2)
_diffrn_detector_area_resol_mean 6.667
_diffrn_measured_fraction_theta_full 0.941
_diffrn_measured_fraction_theta_max 0.933
_diffrn_measurement_device_type 'Stoe IPDS'
_diffrn_measurement_method 'area detector'
_diffrn_radiation_monochromator graphite
_diffrn_radiation_source 'fine-focus sealed tube'
_diffrn_radiation_type MoK\a
_diffrn_radiation_wavelength 0.71073
_diffrn_reflns_av_R_equivalents 0.0839
_diffrn_reflns_av_sigmaI/netI 0.0534
_diffrn_reflns_limit_h_max 22
_diffrn_reflns_limit_h_min -22
_diffrn_reflns_limit_k_max 13
_diffrn_reflns_limit_k_min -13
_diffrn_reflns_limit_l_max 20
_diffrn_reflns_limit_l_min -21
_diffrn_reflns_number 11050
_diffrn_reflns_theta_full 25.00
_diffrn_reflns_theta_max 26.01
_diffrn_reflns_theta_min 2.88
_exptl_absorpt_coefficient_mu 1.413
_exptl_absorpt_correction_type none
_exptl_crystal_colour black
_exptl_crystal_density_diffrn 1.586
_exptl_crystal_density_method 'not measured'
_exptl_crystal_description 'rectangular block'
_exptl_crystal_F_000 1712
_exptl_crystal_size_max 0.25
_exptl_crystal_size_mid 0.2
_exptl_crystal_size_min 0.1
_refine_diff_density_max 0.762
_refine_diff_density_min -0.444
_refine_diff_density_rms 0.093
_refine_ls_extinction_method none
_refine_ls_goodness_of_fit_ref 1.092
_refine_ls_hydrogen_treatment mixed
_refine_ls_matrix_type full
_refine_ls_number_parameters 213
_refine_ls_number_reflns 3195
_refine_ls_number_restraints 0
_refine_ls_restrained_S_all 1.092
_refine_ls_R_factor_all 0.0581
_refine_ls_R_factor_gt 0.0536
_refine_ls_shift/su_max 0.000
_refine_ls_shift/su_mean 0.000
_refine_ls_structure_factor_coef Fsqd
_refine_ls_weighting_details 'calc w=1/[\s^2^(Fo^2^)+(0.0696P)^2^+8.5915P] where P=(Fo^2^+2Fc^2^)/3'
_refine_ls_weighting_scheme calc
_refine_ls_wR_factor_gt 0.1397
_refine_ls_wR_factor_ref 0.1425
_reflns_number_gt 2903
_reflns_number_total 3195
_reflns_threshold_expression >2sigma(I)
_cod_data_source_file ic8008915_si_001.cif
_cod_data_source_block jon37
_cod_original_cell_volume 3483.0(3)
_cod_original_sg_symbol_H-M 'I 2/a'
_cod_database_code 4305971

loop_
_symmetry_equiv_pos_as_xyz
'x, y, z'
'-x+1/2, y, -z'
'x+1/2, y+1/2, z+1/2'
'-x+1, y+1/2, -z+1/2'
'-x, -y, -z'
'x-1/2, -y, z'
'-x+1/2, -y+1/2, -z+1/2'
'x, -y+1/2, z+1/2'

loop_
_atom_site_label
_atom_site_type_symbol
_atom_site_fract_x
_atom_site_fract_y
_atom_site_fract_z
_atom_site_U_iso_or_equiv
_atom_site_adp_type
_atom_site_occupancy
_atom_site_symmetry_multiplicity
_atom_site_calc_flag
_atom_site_refinement_flags
_atom_site_disorder_assembly
_atom_site_disorder_group
Mn1 Mn 0.18104(3) 0.30623(4) 0.20681(3) 0.02736(18) Uani 1 1 d . . .
O1 O 0.23306(16) 0.2505(3) 0.30603(16) 0.0417(6) Uani 1 1 d . . .
N1 N 0.1300(2) 0.3634(4) 0.0909(2) 0.0502(10) Uani 1 1 d . . .
H1 H 0.158(3) 0.345(5) 0.075(3) 0.060 Uiso 1 1 d . . .
C1 C 0.1235(3) 0.4920(5) 0.0865(3) 0.0637(14) Uani 1 1 d . . .
H1A H 0.0762 0.5176 0.0935 0.076 Uiso 1 1 calc R . .
H1B H 0.1189 0.5196 0.0355 0.076 Uiso 1 1 calc R . .
C2 C 0.1983(3) 0.5427(5) 0.1512(4) 0.080(2) Uani 1 1 d . . .
H2A H 0.2449 0.5244 0.1408 0.096 Uiso 1 1 calc R A .
H2B H 0.1937 0.6285 0.1529 0.096 Uiso 1 1 calc R . .
N2 N 0.2084(2) 0.4913(3) 0.2268(3) 0.0585(11) Uani 1 1 d . . .
H2 H 0.251(4) 0.496(5) 0.258(4) 0.070 Uiso 1 1 d . . .
C3 C 0.1541(3) 0.5453(5) 0.2617(3) 0.078(2) Uani 1 1 d . . .
H3A H 0.1847 0.6000 0.3037 0.094 Uiso 1 1 calc R A .
H3B H 0.1108 0.5893 0.2215 0.094 Uiso 1 1 calc R . .
C4 C 0.1199(3) 0.4478(6) 0.2936(3) 0.0700(16) Uani 1 1 d . A .
H4A H 0.1618 0.4113 0.3394 0.084 Uiso 1 1 calc R . .
H4B H 0.0788 0.4789 0.3087 0.084 Uiso 1 1 calc R . .
N3 N 0.0861(2) 0.3630(3) 0.2312(2) 0.0492(9) Uani 1 1 d . . .
H3 H 0.040(3) 0.406(4) 0.185(3) 0.059 Uiso 1 1 d . . .
C5A C 0.0601(5) 0.2681(8) 0.2638(6) 0.0407(18) Uiso 0.50 1 d P A 1
H5A1 H 0.0159 0.2915 0.2767 0.049 Uiso 0.50 1 calc PR A 1
H5A2 H 0.1036 0.2369 0.3107 0.049 Uiso 0.50 1 calc PR A 1
C6A C 0.0339(5) 0.1806(8) 0.1978(7) 0.046(2) Uiso 0.50 1 d P A 1
H6A1 H -0.0179 0.2053 0.1580 0.055 Uiso 0.50 1 calc PR A 1
H6A2 H 0.0267 0.1037 0.2177 0.055 Uiso 0.50 1 calc PR A 1
C5B C 0.0450(4) 0.2356(7) 0.2363(5) 0.0293(15) Uiso 0.50 1 d P A 2
H5B1 H 0.0812 0.1908 0.2816 0.035 Uiso 0.50 1 calc PR A 2
H5B2 H -0.0045 0.2494 0.2424 0.035 Uiso 0.50 1 calc PR A 2
C6B C 0.0277(5) 0.1665(7) 0.1620(6) 0.0401(18) Uiso 0.50 1 d P A 2
H6B1 H 0.0102 0.0863 0.1662 0.048 Uiso 0.50 1 calc PR A 2
H6B2 H -0.0136 0.2054 0.1169 0.048 Uiso 0.50 1 calc PR A 2
N4 N 0.0980(2) 0.1653(4) 0.1557(3) 0.0705(14) Uani 1 1 d . . .
H4 H 0.121(4) 0.090(6) 0.165(4) 0.085 Uiso 1 1 d . . .
C7A C 0.0633(7) 0.1616(10) 0.0822(8) 0.062(3) Uiso 0.50 1 d P A 1
H7A1 H 0.0131 0.1183 0.0663 0.074 Uiso 0.50 1 calc PR A 1
H7A2 H 0.0969 0.1200 0.0615 0.074 Uiso 0.50 1 calc PR A 1
C8A C 0.0470(6) 0.2838(9) 0.0493(6) 0.048(2) Uiso 0.50 1 d P A 1
H8A1 H 0.0041 0.3196 0.0599 0.057 Uiso 0.50 1 calc PR A 1
H8A2 H 0.0301 0.2813 -0.0073 0.057 Uiso 0.50 1 calc PR A 1
C7B C 0.0772(5) 0.1798(7) 0.0590(5) 0.0399(18) Uiso 0.50 1 d P A 2
H7B1 H 0.1212 0.1484 0.0485 0.048 Uiso 0.50 1 calc PR A 2
H7B2 H 0.0288 0.1359 0.0274 0.048 Uiso 0.50 1 calc PR A 2
C8B C 0.0655(5) 0.3104(8) 0.0385(5) 0.0390(18) Uiso 0.50 1 d P A 2
H8B1 H 0.0612 0.3239 -0.0145 0.047 Uiso 0.50 1 calc PR A 2
H8B2 H 0.0172 0.3401 0.0419 0.047 Uiso 0.50 1 calc PR A 2
Mn2 Mn 0.2500 -0.15560(8) 0.0000 0.0412(2) Uani 1 2 d S . .
N11 N 0.1662(3) -0.1501(4) 0.0572(3) 0.0654(11) Uani 1 1 d . . .
C11 C 0.1393(2) -0.1431(4) 0.1028(3) 0.0468(10) Uani 1 1 d . . .
S11 S 0.10414(9) -0.13307(11) 0.16879(9) 0.0649(4) Uani 1 1 d . . .
N12 N 0.2500 0.0306(5) 0.0000 0.0647(15) Uani 1 2 d S . .
C12 C 0.2500 0.1332(6) 0.0000 0.0487(14) Uani 1 2 d S . .
S12 S 0.2676(2) 0.27430(19) 0.0120(3) 0.0572(12) Uani 0.50 1 d P . .
N13 N 0.3288(2) -0.2712(4) 0.0876(2) 0.0562(10) Uani 1 1 d . . .
C13 C 0.3605(2) -0.3608(4) 0.1058(2) 0.0412(9) Uani 1 1 d . . .
S13 S 0.40634(6) -0.48948(10) 0.13171(7) 0.0500(3) Uani 1 1 d . . .

loop_
_atom_site_aniso_label
_atom_site_aniso_U_11
_atom_site_aniso_U_22
_atom_site_aniso_U_33
_atom_site_aniso_U_23
_atom_site_aniso_U_13
_atom_site_aniso_U_12
Mn1 0.0253(3) 0.0288(3) 0.0304(3) 0.00534(18) 0.0138(2) 0.00405(17)
O1 0.0443(14) 0.0550(17) 0.0352(14) 0.0127(12) 0.0261(11) 0.0146(12)
N1 0.053(2) 0.067(2) 0.0288(18) 0.0087(15) 0.0153(15) 0.0289(18)
C1 0.071(3) 0.075(3) 0.060(3) 0.044(3) 0.041(2) 0.042(3)
C2 0.059(3) 0.051(3) 0.147(6) 0.043(3) 0.059(4) 0.010(2)
N2 0.0318(17) 0.044(2) 0.081(3) 0.0017(19) 0.0047(18) 0.0019(15)
C3 0.070(3) 0.060(3) 0.070(3) -0.034(3) -0.005(3) 0.028(3)
C4 0.070(3) 0.097(4) 0.040(3) 0.006(3) 0.021(2) 0.048(3)
N3 0.0375(16) 0.068(2) 0.050(2) 0.0223(18) 0.0255(15) 0.0221(16)
N4 0.0360(18) 0.041(2) 0.110(4) 0.011(2) 0.006(2) 0.0052(15)
Mn2 0.0372(4) 0.0377(5) 0.0450(5) 0.000 0.0133(4) 0.000
N11 0.063(3) 0.066(3) 0.078(3) 0.003(2) 0.040(2) 0.007(2)
C11 0.0379(19) 0.038(2) 0.063(3) 0.0001(18) 0.0194(19) 0.0001(15)
S11 0.0788(8) 0.0508(7) 0.0856(10) -0.0005(6) 0.0545(7) -0.0048(6)
N12 0.077(4) 0.044(3) 0.074(4) 0.000 0.032(3) 0.000
C12 0.058(3) 0.051(4) 0.038(3) 0.000 0.021(3) 0.000
S12 0.094(4) 0.0420(10) 0.054(3) -0.0027(11) 0.049(3) -0.0091(11)
N13 0.0410(18) 0.060(2) 0.063(3) 0.0166(19) 0.0161(17) 0.0020(17)
C13 0.0312(17) 0.057(3) 0.034(2) 0.0020(17) 0.0124(15) -0.0115(17)
S13 0.0443(5) 0.0460(6) 0.0537(7) 0.0042(4) 0.0142(5) -0.0072(4)

loop_
_atom_type_symbol
_atom_type_description
_atom_type_scat_dispersion_real
_atom_type_scat_dispersion_imag
_atom_type_scat_source
C C 0.0033 0.0016 'International Tables Vol C Tables 4.2.6.8 and 6.1.1.4'
H H 0.0000 0.0000 'International Tables Vol C Tables 4.2.6.8 and 6.1.1.4'
N N 0.0061 0.0033 'International Tables Vol C Tables 4.2.6.8 and 6.1.1.4'
O O 0.0106 0.0060 'International Tables Vol C Tables 4.2.6.8 and 6.1.1.4'
S S 0.1246 0.1234 'International Tables Vol C Tables 4.2.6.8 and 6.1.1.4'
Mn Mn 0.3368 0.7283 'International Tables Vol C Tables 4.2.6.8 and 6.1.1.4'

loop_
_geom_angle_atom_site_label_1
_geom_angle_atom_site_label_2
_geom_angle_atom_site_label_3
_geom_angle
_geom_angle_site_symmetry_1
_geom_angle_site_symmetry_3
_geom_angle_publ_flag
O1 Mn1 O1 84.02(13) 7 . ?
O1 Mn1 N3 174.78(13) 7 . ?
O1 Mn1 N3 90.87(13) . . ?
O1 Mn1 N1 90.63(13) 7 . ?
O1 Mn1 N1 174.64(13) . . ?
N3 Mn1 N1 94.47(14) . . ?
O1 Mn1 N4 100.16(16) 7 . ?
O1 Mn1 N4 100.09(16) . . ?
N3 Mn1 N4 79.67(18) . . ?
N1 Mn1 N4 80.49(19) . . ?
O1 Mn1 N2 102.37(15) 7 . ?
O1 Mn1 N2 100.02(16) . . ?
N3 Mn1 N2 79.51(16) . . ?
N1 Mn1 N2 81.42(17) . . ?
N4 Mn1 N2 151.11(14) . . ?
Mn1 O1 Mn1 95.98(13) 7 . ?
C8B N1 C1 112.5(5) . . ?
C1 N1 C8A 118.5(4) . . ?
C8B N1 Mn1 120.6(5) . . ?
C1 N1 Mn1 111.0(3) . . ?
C8A N1 Mn1 104.5(4) . . ?
C8B N1 H1 98(5) . . ?
C1 N1 H1 108(5) . . ?
C8A N1 H1 109(5) . . ?
Mn1 N1 H1 105(5) . . ?
N1 C1 C2 107.8(4) . . ?
N1 C1 H1A 110.1 . . ?
C2 C1 H1A 110.1 . . ?
N1 C1 H1B 110.1 . . ?
C2 C1 H1B 110.1 . . ?
H1A C1 H1B 108.5 . . ?
N2 C2 C1 109.3(4) . . ?
N2 C2 H2A 109.8 . . ?
C1 C2 H2A 109.8 . . ?
N2 C2 H2B 109.8 . . ?
C1 C2 H2B 109.8 . . ?
H2A C2 H2B 108.3 . . ?
C2 N2 C3 114.3(4) . . ?
C2 N2 Mn1 106.9(4) . . ?
C3 N2 Mn1 108.5(3) . . ?
C2 N2 H2 114(5) . . ?
C3 N2 H2 106(5) . . ?
Mn1 N2 H2 107(4) . . ?
C4 C3 N2 109.3(4) . . ?
C4 C3 H3A 109.8 . . ?
N2 C3 H3A 109.8 . . ?
C4 C3 H3B 109.8 . . ?
N2 C3 H3B 109.8 . . ?
H3A C3 H3B 108.3 . . ?
N3 C4 C3 106.0(4) . . ?
N3 C4 H4A 110.5 . . ?
C3 C4 H4A 110.5 . . ?
N3 C4 H4B 110.5 . . ?
C3 C4 H4B 110.5 . . ?
H4A C4 H4B 108.7 . . ?
C5A N3 C4 105.3(6) . . ?
C4 N3 C5B 126.0(5) . . ?
C5A N3 Mn1 109.0(4) . . ?
C4 N3 Mn1 105.4(3) . . ?
C5B N3 Mn1 100.9(3) . . ?
C5A N3 H3 114(3) . . ?
C4 N3 H3 107(3) . . ?
C5B N3 H3 103(3) . . ?
Mn1 N3 H3 115(3) . . ?
N3 C5A C6A 101.2(7) . . ?
N3 C5A H5A1 111.5 . . ?
C6A C5A H5A1 111.5 . . ?
N3 C5A H5A2 111.5 . . ?
C6A C5A H5A2 111.5 . . ?
H5A1 C5A H5A2 109.4 . . ?
C5A C6A N4 114.2(6) . . ?
C5A C6A H6A1 108.7 . . ?
N4 C6A H6A1 108.7 . . ?
C5A C6A H6A2 108.7 . . ?
N4 C6A H6A2 108.7 . . ?
H6A1 C6A H6A2 107.6 . . ?
C6B C5B N3 108.9(6) . . ?
C6B C5B H5B1 109.9 . . ?
N3 C5B H5B1 109.9 . . ?
C6B C5B H5B2 109.9 . . ?
N3 C5B H5B2 109.9 . . ?
H5B1 C5B H5B2 108.3 . . ?
N4 C6B C5B 104.2(6) . . ?
N4 C6B H6B1 110.9 . . ?
C5B C6B H6B1 110.9 . . ?
N4 C6B H6B2 110.9 . . ?
C5B C6B H6B2 110.9 . . ?
H6B1 C6B H6B2 108.9 . . ?
C7A N4 C6A 112.7(7) . . ?
C6B N4 C7B 107.1(6) . . ?
C7A N4 Mn1 117.3(6) . . ?
C6B N4 Mn1 119.0(5) . . ?
C6A N4 Mn1 102.8(4) . . ?
C7B N4 Mn1 102.1(4) . . ?
C7A N4 H4 99(4) . . ?
C6B N4 H4 112(4) . . ?
C6A N4 H4 112(4) . . ?
C7B N4 H4 99(4) . . ?
Mn1 N4 H4 114(4) . . ?
N4 C7A C8A 110.3(9) . . ?
N4 C7A H7A1 109.6 . . ?
C8A C7A H7A1 109.6 . . ?
N4 C7A H7A2 109.6 . . ?
C8A C7A H7A2 109.6 . . ?
H7A1 C7A H7A2 108.1 . . ?
C7A C8A N1 108.7(7) . . ?
C7A C8A H8A1 110.0 . . ?
N1 C8A H8A1 110.0 . . ?
C7A C8A H8A2 110.0 . . ?
N1 C8A H8A2 110.0 . . ?
H8A1 C8A H8A2 108.3 . . ?
C8B C7B N4 108.1(6) . . ?
C8B C7B H7B1 110.1 . . ?
N4 C7B H7B1 110.1 . . ?
C8B C7B H7B2 110.1 . . ?
N4 C7B H7B2 110.1 . . ?
H7B1 C7B H7B2 108.4 . . ?
N1 C8B C7B 105.2(6) . . ?
N1 C8B H8B1 110.7 . . ?
C7B C8B H8B1 110.7 . . ?
N1 C8B H8B2 110.7 . . ?
C7B C8B H8B2 110.7 . . ?
H8B1 C8B H8B2 108.8 . . ?
N12 Mn2 N13 127.90(12) . 2 ?
N12 Mn2 N13 127.90(12) . . ?
N13 Mn2 N13 104.2(2) 2 . ?
N12 Mn2 N11 88.41(12) . 2 ?
N13 Mn2 N11 91.74(16) 2 2 ?
N13 Mn2 N11 90.22(17) . 2 ?
N12 Mn2 N11 88.41(12) . . ?
N13 Mn2 N11 90.22(17) 2 . ?
N13 Mn2 N11 91.74(16) . . ?
N11 Mn2 N11 176.8(2) 2 . ?
C11 N11 Mn2 163.5(4) . . ?
N11 C11 S11 178.4(4) . . ?
C12 N12 Mn2 180.0 . . ?
N12 C12 S12 169.08(13) . . ?
C13 N13 Mn2 150.5(4) . . ?
N13 C13 S13 179.7(4) . . ?

loop_
_geom_bond_atom_site_label_1
_geom_bond_atom_site_label_2
_geom_bond_distance
_geom_bond_site_symmetry_2
_geom_bond_publ_flag
Mn1 O1 1.799(3) 7 ?
Mn1 O1 1.805(3) . ?
Mn1 N3 2.068(3) . ?
Mn1 N1 2.070(4) . ?
Mn1 N4 2.126(4) . ?
Mn1 N2 2.136(4) . ?
Mn1 Mn1 2.6783(9) 7 ?
O1 Mn1 1.799(3) 7 ?
N1 C8B 1.319(10) . ?
N1 C1 1.450(6) . ?
N1 C8A 1.652(11) . ?
N1 H1 0.72(6) . ?
C1 C2 1.509(9) . ?
C1 H1A 0.9700 . ?
C1 H1B 0.9700 . ?
C2 N2 1.462(8) . ?
C2 H2A 0.9700 . ?
C2 H2B 0.9700 . ?
N2 C3 1.520(7) . ?
N2 H2 0.75(6) . ?
C3 C4 1.501(9) . ?
C3 H3A 0.9700 . ?
C3 H3B 0.9700 . ?
C4 N3 1.430(7) . ?
C4 H4A 0.9700 . ?
C4 H4B 0.9700 . ?
N3 C5A 1.405(9) . ?
N3 C5B 1.638(9) . ?
N3 H3 1.04(5) . ?
C5A C6A 1.491(13) . ?
C5A H5A1 0.9700 . ?
C5A H5A2 0.9700 . ?
C6A N4 1.667(12) . ?
C6A H6A1 0.9700 . ?
C6A H6A2 0.9700 . ?
C5B C6B 1.503(12) . ?
C5B H5B1 0.9700 . ?
C5B H5B2 0.9700 . ?
C6B N4 1.338(10) . ?
C6B H6B1 0.9700 . ?
C6B H6B2 0.9700 . ?
N4 C7A 1.249(13) . ?
N4 C7B 1.688(11) . ?
N4 H4 0.93(7) . ?
C7A C8A 1.482(15) . ?
C7A H7A1 0.9700 . ?
C7A H7A2 0.9700 . ?
C8A H8A1 0.9700 . ?
C8A H8A2 0.9700 . ?
C7B C8B 1.510(12) . ?
C7B H7B1 0.9700 . ?
C7B H7B2 0.9700 . ?
C8B H1 1.59(6) . ?
C8B H8B1 0.9700 . ?
C8B H8B2 0.9700 . ?
Mn2 N12 2.092(6) . ?
Mn2 N13 2.116(4) 2 ?
Mn2 N13 2.116(4) . ?
Mn2 N11 2.200(5) 2 ?
Mn2 N11 2.200(5) . ?
N11 C11 1.148(6) . ?
C11 S11 1.611(5) . ?
N12 C12 1.154(8) . ?
C12 S12 1.615(7) . ?
N13 C13 1.141(6) . ?
C13 S13 1.640(5) . ?

loop_
_geom_hbond_atom_site_label_D
_geom_hbond_atom_site_label_H
_geom_hbond_atom_site_label_A
_geom_hbond_distance_DH
_geom_hbond_distance_HA
_geom_hbond_distance_DA
_geom_hbond_angle_DHA
_geom_hbond_site_symmetry_A
N1 H1 S12 0.72(6) 2.82(6) 3.542(8) 180(6) .
N1 H1 S12 0.72(6) 2.63(6) 3.341(8) 168(6) 2
N2 H2 S11 0.75(6) 2.88(6) 3.540(4) 148(6) 7
N3 H3 S13 1.04(5) 2.41(5) 3.345(3) 149(4) 6
N4 H4 S11 0.93(7) 2.54(7) 3.360(4) 148(5) .
